data_2103687
loop_
_publ_author_name
'Cai, Jiwen'
'Chen, Cai-Hong'
'Liao, Cheng-Zhu'
'Feng, Xiao-Long'
'Chen, Xiao-Ming'

_publ_section_title
;
 Solid-state structures of group 1 and group 2 metal
 1,5-naphthalenedisulfonates: systematic investigation of lamellar
 three-dimensional networks constructed by metal arenedisulfonate
;
_journal_issue 4
_journal_name_full 'Acta Crystallographica Section B'
_journal_page_first 520
_journal_page_last 530
_journal_paper_doi 10.1107/S010876810100862X
_journal_volume 57
_journal_year 2001
_chemical_formula_moiety '2(Li +), C10 H6 O6 S2 2-, 2(H2 O)'
_chemical_formula_sum 'C10 H10 Li2 O8 S2'
_chemical_formula_weight 336.18
_chemical_name_common Li2(1,5NDS).2H2O
_chemical_name_systematic
;
 Dilithium 1,5-naphthalenedisulfonate dihydrate
;
_space_group_IT_number 14
_symmetry_cell_setting monoclinic
_symmetry_space_group_name_Hall '-P 2ybc'
_symmetry_space_group_name_H-M 'P 1 21/c 1'
_audit_creation_method SHELXL97
_cell_angle_alpha 90.00
_cell_angle_beta 104.228(3)
_cell_angle_gamma 90.00
_cell_formula_units_Z 2
_cell_length_a 10.8901(17)
_cell_length_b 7.8842(13)
_cell_length_c 8.0619(13)
_cell_measurement_temperature 293(2)
_cell_measurement_theta_max 30.04
_cell_measurement_theta_min 4.44
_cell_volume 670.96(19)
_computing_cell_refinement 'Bruker SMART'
_computing_data_collection 'Bruker SMART'
_computing_data_reduction 'Bruker SHELXTL'
_computing_molecular_graphics 'Bruker SHELXTL'
_computing_publication_material 'Bruker SHELXTL'
_computing_structure_refinement 'SHELXL97 (Sheldrick, 1997)'
_computing_structure_solution 'SHELXS97 (Sheldrick, 1997)'
_diffrn_ambient_temperature 293(2)
_diffrn_measured_fraction_theta_full .992
_diffrn_measured_fraction_theta_max .992
_diffrn_measurement_device_type 'Bruker Smart 1000 CCD area detector'
_diffrn_measurement_method 'phi and omega scans'
_diffrn_radiation_monochromator graphite
_diffrn_radiation_source 'fine-focus sealed tube'
_diffrn_radiation_type MoK\a
_diffrn_radiation_wavelength .71073
_diffrn_reflns_av_R_equivalents .0183
_diffrn_reflns_av_sigmaI/netI .0195
_diffrn_reflns_limit_h_max 15
_diffrn_reflns_limit_h_min -13
_diffrn_reflns_limit_k_max 11
_diffrn_reflns_limit_k_min -9
_diffrn_reflns_limit_l_max 11
_diffrn_reflns_limit_l_min -10
_diffrn_reflns_number 4629
_diffrn_reflns_theta_full 30.04
_diffrn_reflns_theta_max 30.04
_diffrn_reflns_theta_min 4.44
_exptl_absorpt_coefficient_mu .432
_exptl_absorpt_correction_T_max .9745
_exptl_absorpt_correction_T_min .8705
_exptl_absorpt_correction_type none
_exptl_absorpt_process_details 'SADABS (Blessing, 1995)'
_exptl_crystal_colour colorless
_exptl_crystal_density_diffrn 1.664
_exptl_crystal_density_method 'not measured'
_exptl_crystal_description plate
_exptl_crystal_F_000 344
_exptl_crystal_size_max .33
_exptl_crystal_size_mid .21
_exptl_crystal_size_min .06
_refine_diff_density_max .448
_refine_diff_density_min -.593
_refine_ls_extinction_method none
_refine_ls_goodness_of_fit_ref 1.110
_refine_ls_hydrogen_treatment mixed
_refine_ls_matrix_type full
_refine_ls_number_parameters 108
_refine_ls_number_reflns 1940
_refine_ls_number_restraints 0
_refine_ls_restrained_S_all 1.110
_refine_ls_R_factor_all .0386
_refine_ls_R_factor_gt .0349
_refine_ls_shift/su_max .001
_refine_ls_shift/su_mean .000
_refine_ls_structure_factor_coef Fsqd
_refine_ls_weighting_details 'calc w=1/[\s^2^(Fo^2^)+(0.0612P)^2^+0.1528P] where P=(Fo^2^+2Fc^2^)/3'
_refine_ls_weighting_scheme calc
_refine_ls_wR_factor_ref .1006
_reflns_number_gt 1727
_reflns_number_total 1940
_reflns_threshold_expression >2sigma(I)
_cod_data_source_file bm0044.cif
_cod_data_source_block 1
_cod_depositor_comments
;
The following automatic conversions were performed:
'_symmetry_cell_setting' value 'Monoclinic' changed to 'monoclinic'
according to '/home/saulius/struct/CIF-dictionaries/cif_core.dic'
dictionary named 'cif_core.dic' version 2.4.1 from 2010-06-29.

Automatic conversion script
Id: cif_fix_enum 1527 2010-12-29 10:47:43Z saulius 

The following automatic conversions were performed:

'_symmetry_cell_setting' value 'Monoclinic' changed to 'monoclinic'
according to /home/saulius/struct/CIF-dictionaries/cif_core.dic
dictionary named 'cif_core.dic' version 2.4.1 from 2010-06-29.

Automatic conversion script
Id: cif_fix_values 1715 2011-07-08 13:25:40Z adriana 
;
_cod_original_sg_symbol_H-M P2(1)/c
_cod_database_code 2103687
_cod_database_fobs_code 2103687

loop_
_symmetry_equiv_pos_as_xyz
'x, y, z'
'-x, y+1/2, -z+1/2'
'-x, -y, -z'
'x, -y-1/2, z-1/2'

loop_
_atom_site_label
_atom_site_fract_x
_atom_site_fract_y
_atom_site_fract_z
_atom_site_U_iso_or_equiv
_atom_site_adp_type
_atom_site_calc_flag
_atom_site_refinement_flags
_atom_site_occupancy
_atom_site_type_symbol
S1 .82435(3) 1.01202(4) .58212(4) .01804(12) Uani d . 1 S
Li1 .9093(2) .6449(3) .7512(3) .0245(5) Uani d . 1 Li
O1 .85128(9) .87409(13) .70623(13) .0271(2) Uani d . 1 O
O2 .82737(10) .95808(16) .41179(14) .0305(2) Uani d . 1 O
O3 .90527(9) 1.15798(13) .64168(14) .0279(2) Uani d . 1 O
OW .86614(13) .51191(16) .54838(17) .0346(3) Uani d . 1 O
HW1 .858(2) .543(3) .452(4) .052(7) Uiso d . 1 H
HW2 .891(2) .409(3) .550(3) .050(6) Uiso d . 1 H
C1 .66697(11) 1.07846(15) .57230(16) .0184(2) Uani d . 1 C
C2 .64935(12) 1.23803(17) .63050(18) .0236(3) Uani d . 1 C
H2A .7189 1.3065 .6769 .028 Uiso calc R 1 H
C3 .56217(11) .96836(16) .50425(16) .0178(2) Uani d . 1 C
C4 .57708(12) .80127(17) .44675(18) .0239(3) Uani d . 1 C
H4A .6580 .7589 .4546 .029 Uiso calc R 1 H
C5 .47411(13) .70207(18) .3801(2) .0270(3) Uani d . 1 C
H5A .4856 .5936 .3412 .032 Uiso calc R 1 H

loop_
_atom_site_aniso_label
_atom_site_aniso_U_11
_atom_site_aniso_U_22
_atom_site_aniso_U_33
_atom_site_aniso_U_12
_atom_site_aniso_U_13
_atom_site_aniso_U_23
S1 .01563(18) .01743(18) .02027(19) .00080(9) .00289(12) -.00071(10)
Li1 .0248(11) .0223(11) .0264(12) .0018(9) .0064(9) .0020(9)
O1 .0299(5) .0201(5) .0284(5) .0053(4) .0016(4) .0042(4)
O2 .0260(5) .0428(6) .0246(5) .0033(4) .0097(4) -.0062(4)
O3 .0178(4) .0200(5) .0436(6) -.0025(3) .0029(4) -.0029(4)
OW .0512(8) .0267(6) .0270(6) .0001(5) .0116(6) .0006(4)
C1 .0163(5) .0181(6) .0204(6) .0004(4) .0036(4) -.0014(4)
C2 .0203(6) .0201(6) .0298(7) -.0025(5) .0048(5) -.0061(5)
C3 .0172(6) .0168(5) .0193(6) .0004(4) .0041(4) -.0019(4)
C4 .0198(6) .0193(6) .0324(7) .0031(5) .0063(5) -.0054(5)
C5 .0253(6) .0178(6) .0382(8) .0005(5) .0084(5) -.0096(5)

loop_
_atom_type_symbol
_atom_type_description
_atom_type_scat_dispersion_real
_atom_type_scat_dispersion_imag
_atom_type_scat_source
C C .0033 .0016 'International Tables Vol C Tables 4.2.6.8 and 6.1.1.4'
H H .0000 .0000 'International Tables Vol C Tables 4.2.6.8 and 6.1.1.4'
Li Li -.0003 .0001 'International Tables Vol C Tables 4.2.6.8 and 6.1.1.4'
O O .0106 .0060 'International Tables Vol C Tables 4.2.6.8 and 6.1.1.4'
S S .1246 .1234 'International Tables Vol C Tables 4.2.6.8 and 6.1.1.4'

loop_
_geom_angle_atom_site_label_1
_geom_angle_atom_site_label_2
_geom_angle_atom_site_label_3
_geom_angle_site_symmetry_1
_geom_angle_site_symmetry_3
_geom_angle
O2 S1 O3 . . 113.09(7)
O2 S1 O1 . . 112.63(7)
O3 S1 O1 . . 111.07(6)
O2 S1 C1 . . 106.95(6)
O3 S1 C1 . . 106.30(6)
O1 S1 C1 . . 106.25(6)
OW Li1 O1 . . 110.87(13)
OW Li1 O2 . 4_576 106.76(13)
O1 Li1 O2 . 4_576 109.80(12)
OW Li1 O3 . 2_746 114.27(13)
O1 Li1 O3 . 2_746 106.54(12)
O2 Li1 O3 4_576 2_746 108.56(12)
S1 O1 Li1 . . 146.43(10)
S1 O2 Li1 . 4_575 152.39(10)
S1 O3 Li1 . 2_756 124.60(9)
C2 C1 C3 . . 121.44(11)
C2 C1 S1 . . 118.02(10)
C3 C1 S1 . . 120.54(9)
C1 C2 C5 . 3_676 119.90(12)
C4 C3 C3 . 3_676 119.45(14)
C4 C3 C1 . . 122.94(11)
C3 C3 C1 3_676 . 117.62(14)
C5 C4 C3 . . 120.79(12)
C4 C5 C2 . 3_676 120.78(12)

loop_
_geom_bond_atom_site_label_1
_geom_bond_atom_site_label_2
_geom_bond_site_symmetry_2
_geom_bond_distance
S1 O2 . 1.4456(11)
S1 O3 . 1.4572(10)
S1 O1 . 1.4579(10)
S1 C1 . 1.7753(12)
Li1 OW . 1.902(3)
Li1 O1 . 1.919(3)
Li1 O2 4_576 1.924(3)
Li1 O3 2_746 1.994(3)
O2 Li1 4_575 1.924(3)
O3 Li1 2_756 1.994(3)
C1 C2 . 1.3726(17)
C1 C3 . 1.4315(17)
C2 C5 3_676 1.4077(18)
C3 C4 . 1.4191(17)
C3 C3 3_676 1.429(2)
C4 C5 . 1.3644(18)
C5 C2 3_676 1.4077(18)

loop_
_geom_hbond_atom_site_label_D
_geom_hbond_atom_site_label_H
_geom_hbond_atom_site_label_A
_geom_hbond_site_symmetry_A
_geom_hbond_distance_DH
_geom_hbond_distance_HA
_geom_hbond_distance_DA
_geom_hbond_angle_DHA
OW HW1 O1 4_575 .80(3) 2.07(3) 2.8676(17) 175(2)
OW HW2 O3 1_545 .85(3) 2.11(3) 2.8942(17) 153(2)

loop_
_geom_torsion_atom_site_label_1
_geom_torsion_atom_site_label_2
_geom_torsion_atom_site_label_3
_geom_torsion_atom_site_label_4
_geom_torsion_site_symmetry_1
_geom_torsion_site_symmetry_4
_geom_torsion
O2 S1 O1 Li1 . . 10.66(19)
O3 S1 O1 Li1 . . -117.37(17)
C1 S1 O1 Li1 . . 127.44(17)
OW Li1 O1 S1 . . -31.3(2)
O2 Li1 O1 S1 4_576 . -149.06(13)
O3 Li1 O1 S1 2_746 . 93.57(18)
O3 S1 O2 Li1 . 4_575 71.5(2)
O1 S1 O2 Li1 . 4_575 -55.5(2)
C1 S1 O2 Li1 . 4_575 -171.9(2)
O2 S1 O3 Li1 . 2_756 -83.66(12)
O1 S1 O3 Li1 . 2_756 44.12(13)
C1 S1 O3 Li1 . 2_756 159.28(11)
O2 S1 C1 C2 . . -125.90(12)
O3 S1 C1 C2 . . -4.81(13)
O1 S1 C1 C2 . . 113.58(11)
O2 S1 C1 C3 . . 53.64(12)
O3 S1 C1 C3 . . 174.73(10)
O1 S1 C1 C3 . . -66.89(12)
C3 C1 C2 C5 . 3_676 -1.6(2)
S1 C1 C2 C5 . 3_676 177.93(11)
C2 C1 C3 C4 . . -178.46(13)
S1 C1 C3 C4 . . 2.02(18)
C2 C1 C3 C3 . 3_676 1.2(2)
S1 C1 C3 C3 . 3_676 -178.30(12)
C3 C3 C4 C5 3_676 . 1.5(2)
C1 C3 C4 C5 . . -178.86(13)
C3 C4 C5 C2 . 3_676 -1.1(2)
